data_1575451
loop_
_publ_author_name
'Paveliev, Stanislav A.'
'Dvoretskiy, Andrey'
'Segida, Oleg O.'
'Krylov, Igor B.'
'Terent'ev, Alexander O.'

_publ_section_title
;
 Azides as an unconventional source of iminyl radicals: electrochemically
 induced synthesis of <i>O</i>-imido oximes from benzyl azides and
 <i>N</i>-hydroxyimides <i>via</i> N-O coupling.
;
_journal_issue 75
_journal_name_full 'Chemical communications (Cambridge, England)'
_journal_page_first 14426
_journal_page_last 14429
_journal_paper_doi 10.1039/d5cc03556b
_journal_volume 61
_journal_year 2025
_chemical_formula_moiety 'C16 H12 N2 O3'
_chemical_formula_sum 'C16 H12 N2 O3'
_chemical_formula_weight 280.28
_space_group_crystal_system orthorhombic
_space_group_IT_number 61
_space_group_name_Hall '-P 2ac 2ab'
_space_group_name_H-M_alt 'P b c a'
_atom_sites_solution_hydrogens difmap
_atom_sites_solution_primary direct
_atom_sites_solution_secondary dual
_audit_creation_date 2022-11-09
_audit_creation_method
;
Olex2 1.5
(compiled 2022.04.07 svn.rca3783a0 for OlexSys, GUI svn.r6498)
;
_audit_update_record
;
2025-04-22 deposited with the CCDC.	2025-08-14 downloaded from the CCDC.
;
_cell_angle_alpha 90
_cell_angle_beta 90
_cell_angle_gamma 90
_cell_formula_units_Z 8
_cell_length_a 12.30880(10)
_cell_length_b 14.40790(10)
_cell_length_c 14.70280(10)
_cell_measurement_reflns_used 15185
_cell_measurement_temperature 100.00(10)
_cell_measurement_theta_max 77.6030
_cell_measurement_theta_min 3.5730
_cell_volume 2607.45(3)
_computing_cell_refinement 'CrysAlisPro 1.171.42.53a (Rigaku OD, 2022)'
_computing_data_collection 'CrysAlisPro 1.171.42.53a (Rigaku OD, 2022)'
_computing_data_reduction 'CrysAlisPro 1.171.42.53a (Rigaku OD, 2022)'
_computing_molecular_graphics 'Olex2 1.5 (Dolomanov et al., 2009)'
_computing_publication_material 'Olex2 1.5 (Dolomanov et al., 2009)'
_computing_structure_refinement 'SHELXL 2018/3 (Sheldrick, 2015)'
_computing_structure_solution 'SHELXT 2014/5 (Sheldrick, 2014)'
_diffrn_ambient_environment N~2~
_diffrn_ambient_temperature 100.00(10)
_diffrn_detector 'Hybrid Pixel Array Detector'
_diffrn_detector_area_resol_mean 10.0000
_diffrn_detector_type HyPix
_diffrn_measured_fraction_theta_full 1.000
_diffrn_measured_fraction_theta_max 0.997
_diffrn_measurement_details
;
List of Runs (angles in degrees, time in seconds):

  # Type    Start    End  Width  t~exp~   \w     \q     \k     \f   Frames
#--------------------------------------------------------------------------
  1  \w   -116.00 -80.00   0.50    0.18    --  -48.70-125.00-120.00   72
  2  \w   -102.00 -73.00   0.50    0.18    --  -48.70-125.00-180.00   58
  3  \w   -140.00-115.00   0.50    0.75    --  -86.25 -51.00 -66.00   50
  4  \w   -145.00-120.00   0.50    0.75    --  -86.25-100.00  68.00   50
  5  \w    -20.00   5.00   0.50    0.18    --  -48.70  19.00  90.00   50
  6  \w    -68.00  -4.00   0.50    0.18    --  -48.70  78.00 -74.00  128
  7  \w     36.00  88.00   0.50    0.75    --  107.75 -95.00-150.00  104
  8  \w     48.00  81.00   0.50    0.75    --  107.75 -95.00 -60.00   66
  9  \w     55.00  81.00   0.50    0.75    --  107.75-125.00  90.00   52
 10  \w     40.00  95.00   0.50    0.75    --  107.75-101.00 120.53  110
 11  \w     40.00  91.00   0.50    0.75    --  107.75 -97.00  94.69  102
 12  \w     60.00  85.00   0.50    0.75    --  107.75 -78.00 160.00   50
 13  \w     36.00  65.00   0.50    0.75    --  107.75 -61.00 120.00   58
 14  \w    -15.00  11.00   0.50    0.18    --   48.70 -19.00 150.00   52
 15  \w     75.00 100.00   0.50    0.75    --  107.75 -77.00  60.00   50
 16  \w     36.00  61.00   0.50    0.75    --  107.75 -70.00  -7.53   50
 17  \w     37.00  69.00   0.50    0.75    --  107.75 -61.00-120.00   64
 18  \w    117.00 143.00   0.50    0.75    --  107.75  15.00-150.00   52
 19  \w    115.00 141.00   0.50    0.75    --  107.75  78.00 -74.00   52
 20  \w    141.00 178.00   0.50    0.75    --  107.75  77.00  60.00   74
 21  \w     96.00 169.00   0.50    0.75    --  107.75  51.00  79.00  146
 22  \w     94.00 120.00   0.50    0.75    --  107.75  77.00  60.00   52
 23  \w    105.00 148.00   0.50    0.75    --  107.75  45.00  30.00   86
 24  \w    117.00 159.00   0.50    0.75    --  107.75  30.00   0.00   84
 25  \w     97.00 137.00   0.50    0.75    --  107.75  45.00-150.00   80
 26  \w     95.00 164.00   0.50    0.75    --  107.75 125.00-120.00  138
 27  \w    119.00 169.00   0.50    0.75    --  107.75 125.00 -90.00  100
 28  \w    126.00 153.00   0.50    0.75    --  107.75 100.00 173.00   54
;
_diffrn_measurement_device 'four-circle diffractometer'
_diffrn_measurement_device_type 'XtaLAB Synergy, Dualflex, HyPix'
_diffrn_measurement_method '\w scans'
_diffrn_orient_matrix_type 'CrysAlisPro convention (1999,Acta A55,543-557)'
_diffrn_orient_matrix_UB_11 0.0768680000
_diffrn_orient_matrix_UB_12 -0.0657542000
_diffrn_orient_matrix_UB_13 0.0517797000
_diffrn_orient_matrix_UB_21 0.0724775000
_diffrn_orient_matrix_UB_22 -0.0079053000
_diffrn_orient_matrix_UB_23 -0.0850584000
_diffrn_orient_matrix_UB_31 0.0670472000
_diffrn_orient_matrix_UB_32 0.0839743000
_diffrn_orient_matrix_UB_33 0.0326152000
_diffrn_radiation_monochromator mirror
_diffrn_radiation_probe x-ray
_diffrn_radiation_type 'Cu K\a'
_diffrn_radiation_wavelength 1.54184
_diffrn_reflns_av_R_equivalents 0.0195
_diffrn_reflns_av_unetI/netI 0.0123
_diffrn_reflns_Laue_measured_fraction_full 1.000
_diffrn_reflns_Laue_measured_fraction_max 0.997
_diffrn_reflns_limit_h_max 15
_diffrn_reflns_limit_h_min -15
_diffrn_reflns_limit_k_max 18
_diffrn_reflns_limit_k_min -17
_diffrn_reflns_limit_l_max 18
_diffrn_reflns_limit_l_min -18
_diffrn_reflns_number 17855
_diffrn_reflns_point_group_measured_fraction_full 1.000
_diffrn_reflns_point_group_measured_fraction_max 0.997
_diffrn_reflns_theta_full 67.684
_diffrn_reflns_theta_max 77.791
_diffrn_reflns_theta_min 5.604
_diffrn_source 'micro-focus sealed X-ray tube'
_diffrn_source_type 'PhotonJet (Cu) X-ray Source'
_exptl_absorpt_coefficient_mu 0.830
_exptl_absorpt_correction_T_max 1.00000
_exptl_absorpt_correction_T_min 0.77140
_exptl_absorpt_correction_type multi-scan
_exptl_absorpt_process_details
;
CrysAlisPro 1.171.42.53a (Rigaku Oxford Diffraction, 2022)
Empirical absorption correction using spherical harmonics,
implemented in SCALE3 ABSPACK scaling algorithm.
;
_exptl_crystal_colour colourless
_exptl_crystal_density_diffrn 1.428
_exptl_crystal_density_method 'not measured'
_exptl_crystal_description block
_exptl_crystal_F_000 1168
_exptl_crystal_size_max 0.16
_exptl_crystal_size_mid 0.12
_exptl_crystal_size_min 0.08
_refine_diff_density_max 0.289
_refine_diff_density_min -0.195
_refine_diff_density_rms 0.038
_refine_ls_extinction_coef 0.00142(13)
_refine_ls_extinction_expression Fc^*^=kFc[1+0.001xFc^2^\l^3^/sin(2\q)]^-1/4^
_refine_ls_extinction_method 'SHELXL-2018/3 (Sheldrick 2018)'
_refine_ls_goodness_of_fit_ref 1.075
_refine_ls_hydrogen_treatment refall
_refine_ls_matrix_type full
_refine_ls_number_parameters 239
_refine_ls_number_reflns 2777
_refine_ls_number_restraints 0
_refine_ls_restrained_S_all 1.075
_refine_ls_R_factor_all 0.0330
_refine_ls_R_factor_gt 0.0328
_refine_ls_shift/su_max 0.001
_refine_ls_shift/su_mean 0.000
_refine_ls_structure_factor_coef Fsqd
_refine_ls_weighting_details 'w=1/[\s^2^(Fo^2^)+(0.0386P)^2^+1.0744P] where P=(Fo^2^+2Fc^2^)/3'
_refine_ls_weighting_scheme calc
_refine_ls_wR_factor_gt 0.0829
_refine_ls_wR_factor_ref 0.0831
_reflns_Friedel_coverage 0.000
_reflns_number_gt 2749
_reflns_number_total 2777
_reflns_threshold_expression 'I > 2\s(I)'
_cod_data_source_file d5cc03556b2.cif
_cod_data_source_block ad230
_cod_depositor_comments 'Adding full bibliography for 1575451.cif.'
_cod_database_code 1575451
_shelx_shelxl_version_number 2018/3
_chemical_oxdiff_formula C16H12N2O3
_chemical_oxdiff_usercomment AD230
_shelx_space_group_comment
;
The symmetry employed for this shelxl refinement is uniquely defined
by the following loop, which should always be used as a source of
symmetry information in preference to the above space-group names.
They are only intended as comments.
;
_shelx_estimated_absorpt_t_max 0.937
_shelx_estimated_absorpt_t_min 0.879
_olex2_refinement_description
;
;
_olex2_submission_special_instructions 'No special instructions were received'
_oxdiff_exptl_absorpt_empirical_details
;
Empirical correction (ABSPACK) includes:
- Absorption correction using spherical harmonics
- Frame scaling
;
_oxdiff_exptl_absorpt_empirical_full_max 1.262
_oxdiff_exptl_absorpt_empirical_full_min 0.756

loop_
_space_group_symop_operation_xyz
'x, y, z'
'-x+1/2, -y, z+1/2'
'-x, y+1/2, -z+1/2'
'x+1/2, -y+1/2, -z'
'-x, -y, -z'
'x-1/2, y, -z-1/2'
'x, -y-1/2, z-1/2'
'-x-1/2, y-1/2, z'

loop_
_atom_site_label
_atom_site_type_symbol
_atom_site_fract_x
_atom_site_fract_y
_atom_site_fract_z
_atom_site_U_iso_or_equiv
_atom_site_adp_type
_atom_site_occupancy
_atom_site_site_symmetry_order
_atom_site_calc_flag
_atom_site_refinement_flags_posn
_atom_site_refinement_flags_adp
_atom_site_refinement_flags_occupancy
_atom_site_disorder_assembly
_atom_site_disorder_group
O1 O 0.31795(6) 0.30014(6) 0.46881(5) 0.02468(19) Uani 1 1 d . . . . .
O2 O 0.31380(6) 0.50659(5) 0.70672(6) 0.02598(19) Uani 1 1 d . . . . .
O3 O 0.17984(6) 0.40152(5) 0.58859(5) 0.02206(19) Uani 1 1 d . . . . .
N1 N 0.29098(7) 0.40656(6) 0.58492(6) 0.0197(2) Uani 1 1 d . . . . .
N2 N 0.15317(7) 0.33260(6) 0.65794(6) 0.0198(2) Uani 1 1 d . . . . .
C1 C 0.35336(8) 0.35365(7) 0.52443(7) 0.0180(2) Uani 1 1 d . . . . .
C2 C 0.46721(8) 0.38152(7) 0.54592(7) 0.0171(2) Uani 1 1 d . . . . .
C3 C 0.56374(9) 0.35415(7) 0.50627(8) 0.0211(2) Uani 1 1 d . . . . .
H3 H 0.5649(11) 0.3118(10) 0.4558(10) 0.026(3) Uiso 1 1 d . . . . .
C4 C 0.65961(9) 0.39161(8) 0.54113(8) 0.0236(2) Uani 1 1 d . . . . .
H4 H 0.7283(12) 0.3725(10) 0.5155(10) 0.027(3) Uiso 1 1 d . . . . .
C5 C 0.65805(9) 0.45456(8) 0.61328(8) 0.0232(2) Uani 1 1 d . . . . .
H5 H 0.7266(11) 0.4783(9) 0.6365(9) 0.023(3) Uiso 1 1 d . . . . .
C6 C 0.56021(9) 0.48226(8) 0.65290(7) 0.0211(2) Uani 1 1 d . . . . .
H6 H 0.5581(11) 0.5258(10) 0.7027(10) 0.024(3) Uiso 1 1 d . . . . .
C7 C 0.46578(8) 0.44432(7) 0.61807(7) 0.0175(2) Uani 1 1 d . . . . .
C8 C 0.35118(8) 0.46007(7) 0.64628(7) 0.0186(2) Uani 1 1 d . . . . .
C9 C 0.05007(8) 0.32962(7) 0.67015(7) 0.0173(2) Uani 1 1 d . . . . .
C10 C -0.03193(9) 0.38694(8) 0.61973(8) 0.0213(2) Uani 1 1 d . . . . .
H10A H -0.0761(13) 0.4240(11) 0.6622(11) 0.038(4) Uiso 1 1 d . . . . .
H10B H -0.0809(12) 0.3470(10) 0.5856(10) 0.031(4) Uiso 1 1 d . . . . .
H10C H 0.0038(13) 0.4299(11) 0.5765(10) 0.034(4) Uiso 1 1 d . . . . .
C11 C 0.01236(8) 0.26173(7) 0.73982(7) 0.0173(2) Uani 1 1 d . . . . .
C12 C 0.08578(9) 0.21766(7) 0.79813(7) 0.0207(2) Uani 1 1 d . . . . .
H12 H 0.1627(12) 0.2325(10) 0.7935(10) 0.026(3) Uiso 1 1 d . . . . .
C13 C 0.04947(9) 0.15450(8) 0.86249(8) 0.0227(2) Uani 1 1 d . . . . .
H13 H 0.1030(12) 0.1261(10) 0.9033(10) 0.031(4) Uiso 1 1 d . . . . .
C14 C -0.06081(9) 0.13453(7) 0.86959(7) 0.0216(2) Uani 1 1 d . . . . .
H14 H -0.0855(12) 0.0908(10) 0.9153(10) 0.030(4) Uiso 1 1 d . . . . .
C15 C -0.13452(9) 0.17854(7) 0.81312(8) 0.0221(2) Uani 1 1 d . . . . .
H15 H -0.2121(12) 0.1642(10) 0.8173(9) 0.025(3) Uiso 1 1 d . . . . .
C16 C -0.09839(8) 0.24189(7) 0.74850(7) 0.0207(2) Uani 1 1 d . . . . .
H16 H -0.1510(12) 0.2717(10) 0.7091(10) 0.028(4) Uiso 1 1 d . . . . .

loop_
_atom_site_aniso_label
_atom_site_aniso_U_11
_atom_site_aniso_U_22
_atom_site_aniso_U_33
_atom_site_aniso_U_23
_atom_site_aniso_U_13
_atom_site_aniso_U_12
O1 0.0243(4) 0.0256(4) 0.0241(4) -0.0042(3) -0.0017(3) -0.0041(3)
O2 0.0267(4) 0.0253(4) 0.0260(4) -0.0039(3) 0.0049(3) 0.0031(3)
O3 0.0127(4) 0.0263(4) 0.0272(4) 0.0069(3) 0.0018(3) -0.0011(3)
N1 0.0128(4) 0.0230(4) 0.0233(4) -0.0005(4) 0.0023(3) -0.0025(3)
N2 0.0180(4) 0.0202(4) 0.0211(4) 0.0032(3) 0.0017(3) -0.0012(3)
C1 0.0179(5) 0.0174(5) 0.0185(5) 0.0026(4) 0.0007(4) -0.0009(4)
C2 0.0175(5) 0.0157(4) 0.0181(5) 0.0031(4) -0.0006(4) -0.0003(4)
C3 0.0206(5) 0.0199(5) 0.0228(5) 0.0008(4) 0.0023(4) 0.0020(4)
C4 0.0167(5) 0.0257(5) 0.0283(5) 0.0064(4) 0.0021(4) 0.0033(4)
C5 0.0183(5) 0.0248(5) 0.0265(5) 0.0073(4) -0.0047(4) -0.0029(4)
C6 0.0227(5) 0.0203(5) 0.0204(5) 0.0024(4) -0.0029(4) -0.0031(4)
C7 0.0181(5) 0.0162(4) 0.0182(5) 0.0031(4) 0.0001(4) 0.0003(4)
C8 0.0199(5) 0.0160(5) 0.0199(5) 0.0022(4) 0.0012(4) 0.0000(4)
C9 0.0159(5) 0.0175(5) 0.0185(5) -0.0047(4) -0.0002(4) -0.0009(4)
C10 0.0163(5) 0.0234(5) 0.0242(5) 0.0022(4) -0.0006(4) -0.0004(4)
C11 0.0167(5) 0.0165(4) 0.0187(5) -0.0047(4) 0.0016(4) -0.0003(4)
C12 0.0163(5) 0.0229(5) 0.0229(5) -0.0028(4) 0.0004(4) 0.0010(4)
C13 0.0219(5) 0.0239(5) 0.0223(5) 0.0007(4) -0.0010(4) 0.0032(4)
C14 0.0251(5) 0.0185(5) 0.0211(5) -0.0014(4) 0.0040(4) -0.0012(4)
C15 0.0178(5) 0.0223(5) 0.0262(5) -0.0021(4) 0.0017(4) -0.0028(4)
C16 0.0168(5) 0.0216(5) 0.0238(5) -0.0014(4) -0.0014(4) -0.0003(4)

loop_
_atom_type_symbol
_atom_type_description
_atom_type_scat_dispersion_real
_atom_type_scat_dispersion_imag
_atom_type_scat_source
C C 0.0181 0.0091 'International Tables Vol C Tables 4.2.6.8 and 6.1.1.4'
H H 0.0000 0.0000 'International Tables Vol C Tables 4.2.6.8 and 6.1.1.4'
N N 0.0311 0.0180 'International Tables Vol C Tables 4.2.6.8 and 6.1.1.4'
O O 0.0492 0.0322 'International Tables Vol C Tables 4.2.6.8 and 6.1.1.4'

loop_
_geom_angle_atom_site_label_1
_geom_angle_atom_site_label_2
_geom_angle_atom_site_label_3
_geom_angle
_geom_angle_site_symmetry_1
_geom_angle_site_symmetry_3
_geom_angle_publ_flag
N1 O3 N2 106.73(7) . . ?
O3 N1 C1 122.89(8) . . ?
O3 N1 C8 122.16(8) . . ?
C8 N1 C1 114.78(9) . . ?
C9 N2 O3 110.06(8) . . ?
O1 C1 N1 125.50(10) . . ?
O1 C1 C2 130.96(10) . . ?
N1 C1 C2 103.53(8) . . ?
C3 C2 C1 129.93(10) . . ?
C3 C2 C7 121.16(9) . . ?
C7 C2 C1 108.90(9) . . ?
C2 C3 H3 121.4(8) . . ?
C2 C3 C4 117.52(10) . . ?
C4 C3 H3 121.1(8) . . ?
C3 C4 H4 119.1(9) . . ?
C3 C4 C5 121.26(10) . . ?
C5 C4 H4 119.6(9) . . ?
C4 C5 H5 118.9(8) . . ?
C4 C5 C6 120.98(10) . . ?
C6 C5 H5 120.1(8) . . ?
C5 C6 H6 121.7(8) . . ?
C7 C6 C5 117.23(10) . . ?
C7 C6 H6 121.1(8) . . ?
C2 C7 C8 108.85(9) . . ?
C6 C7 C2 121.85(10) . . ?
C6 C7 C8 129.30(10) . . ?
O2 C8 N1 125.45(10) . . ?
O2 C8 C7 130.76(10) . . ?
N1 C8 C7 103.79(8) . . ?
N2 C9 C10 125.32(10) . . ?
N2 C9 C11 115.24(9) . . ?
C11 C9 C10 119.43(9) . . ?
C9 C10 H10A 110.9(9) . . ?
C9 C10 H10B 110.3(9) . . ?
C9 C10 H10C 111.3(9) . . ?
H10A C10 H10B 107.8(13) . . ?
H10A C10 H10C 108.3(13) . . ?
H10B C10 H10C 108.3(12) . . ?
C12 C11 C9 121.21(9) . . ?
C12 C11 C16 118.77(10) . . ?
C16 C11 C9 120.02(9) . . ?
C11 C12 H12 119.1(8) . . ?
C13 C12 C11 120.54(10) . . ?
C13 C12 H12 120.3(8) . . ?
C12 C13 H13 118.4(9) . . ?
C12 C13 C14 120.08(10) . . ?
C14 C13 H13 121.5(9) . . ?
C13 C14 H14 119.4(9) . . ?
C15 C14 C13 119.99(10) . . ?
C15 C14 H14 120.5(9) . . ?
C14 C15 H15 120.3(8) . . ?
C14 C15 C16 120.07(10) . . ?
C16 C15 H15 119.6(8) . . ?
C11 C16 H16 120.5(9) . . ?
C15 C16 C11 120.54(10) . . ?
C15 C16 H16 119.0(9) . . ?

loop_
_geom_bond_atom_site_label_1
_geom_bond_atom_site_label_2
_geom_bond_distance
_geom_bond_site_symmetry_2
_geom_bond_publ_flag
O1 C1 1.2054(13) . ?
O2 C8 1.2043(13) . ?
O3 N1 1.3710(11) . ?
O3 N2 1.4606(11) . ?
N1 C1 1.4007(13) . ?
N1 C8 1.3990(14) . ?
N2 C9 1.2824(13) . ?
C1 C2 1.4917(14) . ?
C2 C3 1.3809(15) . ?
C2 C7 1.3943(14) . ?
C3 H3 0.960(15) . ?
C3 C4 1.3952(16) . ?
C4 H4 0.966(15) . ?
C4 C5 1.3957(17) . ?
C5 H5 0.972(14) . ?
C5 C6 1.3961(16) . ?
C6 H6 0.964(14) . ?
C6 C7 1.3828(14) . ?
C7 C8 1.4877(14) . ?
C9 C10 1.5001(14) . ?
C9 C11 1.4905(14) . ?
C10 H10A 0.985(16) . ?
C10 H10B 0.973(15) . ?
C10 H10C 0.990(16) . ?
C11 C12 1.3982(15) . ?
C11 C16 1.3987(14) . ?
C12 H12 0.973(14) . ?
C12 C13 1.3868(16) . ?
C13 H13 0.981(15) . ?
C13 C14 1.3915(15) . ?
C14 H14 0.970(15) . ?
C14 C15 1.3837(16) . ?
C15 H15 0.979(14) . ?
C15 C16 1.3905(15) . ?
C16 H16 0.969(15) . ?

loop_
_geom_torsion_atom_site_label_1
_geom_torsion_atom_site_label_2
_geom_torsion_atom_site_label_3
_geom_torsion_atom_site_label_4
_geom_torsion
_geom_torsion_site_symmetry_1
_geom_torsion_site_symmetry_2
_geom_torsion_site_symmetry_3
_geom_torsion_site_symmetry_4
_geom_torsion_publ_flag
O1 C1 C2 C3 1.18(19) . . . . ?
O1 C1 C2 C7 -178.51(11) . . . . ?
O3 N1 C1 O1 1.39(16) . . . . ?
O3 N1 C1 C2 -179.42(8) . . . . ?
O3 N1 C8 O2 -0.50(16) . . . . ?
O3 N1 C8 C7 179.38(8) . . . . ?
O3 N2 C9 C10 1.06(14) . . . . ?
O3 N2 C9 C11 -179.85(8) . . . . ?
N1 O3 N2 C9 174.87(8) . . . . ?
N1 C1 C2 C3 -177.94(10) . . . . ?
N1 C1 C2 C7 2.37(11) . . . . ?
N2 O3 N1 C1 92.86(10) . . . . ?
N2 O3 N1 C8 -82.23(10) . . . . ?
N2 C9 C11 C12 10.98(14) . . . . ?
N2 C9 C11 C16 -169.78(9) . . . . ?
C1 N1 C8 O2 -175.96(10) . . . . ?
C1 N1 C8 C7 3.92(11) . . . . ?
C1 C2 C3 C4 -179.61(10) . . . . ?
C1 C2 C7 C6 180.00(9) . . . . ?
C1 C2 C7 C8 -0.15(11) . . . . ?
C2 C3 C4 C5 -0.14(16) . . . . ?
C2 C7 C8 O2 177.73(11) . . . . ?
C2 C7 C8 N1 -2.13(11) . . . . ?
C3 C2 C7 C6 0.28(15) . . . . ?
C3 C2 C7 C8 -179.87(9) . . . . ?
C3 C4 C5 C6 -0.10(17) . . . . ?
C4 C5 C6 C7 0.41(15) . . . . ?
C5 C6 C7 C2 -0.50(15) . . . . ?
C5 C6 C7 C8 179.69(10) . . . . ?
C6 C7 C8 O2 -2.43(19) . . . . ?
C6 C7 C8 N1 177.70(10) . . . . ?
C7 C2 C3 C4 0.05(15) . . . . ?
C8 N1 C1 O1 176.82(10) . . . . ?
C8 N1 C1 C2 -4.00(11) . . . . ?
C9 C11 C12 C13 -179.87(9) . . . . ?
C9 C11 C16 C15 179.87(9) . . . . ?
C10 C9 C11 C12 -169.87(9) . . . . ?
C10 C9 C11 C16 9.37(14) . . . . ?
C11 C12 C13 C14 -0.07(16) . . . . ?
C12 C11 C16 C15 -0.87(15) . . . . ?
C12 C13 C14 C15 -0.78(17) . . . . ?
C13 C14 C15 C16 0.79(16) . . . . ?
C14 C15 C16 C11 0.04(16) . . . . ?
C16 C11 C12 C13 0.89(15) . . . . ?
